data_7113593
loop_
_publ_author_name
'Wang, Qiang'
'Blake, Alexander J.'
'Davies, E. Stephen'
'McInnes, Eric J. L.'
'Wilson, Claire'
'Schr\"oder, Martin'

_publ_section_title
;
 Structure and electronic properties of an asymmetric thiolate-bridged
 binuclear complex: a model for the active site of acetyl CoA synthase
;
_journal_coden_ASTM CHCOFS
_journal_issue 24
_journal_name_full
;
 Chemical Communications (Cambridge, United Kingdom)
;
_journal_page_first 3012
_journal_page_last 3013
_journal_paper_doi 10.1039/b310183e
_journal_year 2003
_chemical_absolute_configuration ad
_chemical_formula_moiety 'C37 H48 N2 Ni2 P2 S2 2+, 2(P F6 -), 2(C H Cl3)'
_chemical_formula_sum 'C39 H50 Cl6 F12 N2 Ni2 P4 S2'
_chemical_formula_weight 1292.93
_chemical_name_systematic '[(dppe)Ni('S,S')Ni(L)](PF6)2'
_space_group_IT_number 4
_symmetry_cell_setting monoclinic
_symmetry_space_group_name_Hall 'P 2yb'
_symmetry_space_group_name_H-M 'P 1 21 1'
_atom_sites_solution_hydrogens geom
_atom_sites_solution_primary 'Patterson method'
_atom_sites_solution_secondary 'difference Fourier methods'
_audit_creation_method SHELXL-97
_cell_angle_alpha 90
_cell_angle_beta 92.344(2)
_cell_angle_gamma 90
_cell_formula_units_Z 2
_cell_length_a 9.1028(10)
_cell_length_b 17.066(2)
_cell_length_c 16.602(2)
_cell_measurement_reflns_used 7766
_cell_measurement_temperature 150(2)
_cell_measurement_theta_max 28.45
_cell_measurement_theta_min 2.4
_cell_volume 2576.9(5)
_computing_cell_refinement 'Bruker SAINT version 6.02a (Bruker, 2000)'
_computing_data_collection 'Bruker SMART version 5.624 (Bruker, 2001)'
_computing_data_reduction 'Bruker SAINT; Bruker SHELXTL (Bruker, 1997)'
_computing_molecular_graphics SHELXTL/PC
_computing_publication_material 'SHELXL-97; PLATON (Spek, 2002)'
_computing_structure_refinement 'SHELXL-97 (Sheldrick, 1997)'
_computing_structure_solution 'SHELXS-97 (Sheldrick, 1990)'
_diffrn_ambient_temperature 150(2)
_diffrn_measured_fraction_theta_full 0.994
_diffrn_measured_fraction_theta_max 0.994
_diffrn_measurement_device_type 'Bruker SMART1000 area detector'
_diffrn_measurement_method \w
_diffrn_radiation_monochromator graphite
_diffrn_radiation_source 'normal-focus sealed tube'
_diffrn_radiation_type MoK\a
_diffrn_radiation_wavelength 0.71073
_diffrn_reflns_av_R_equivalents 0.020
_diffrn_reflns_av_sigmaI/netI 0.031
_diffrn_reflns_limit_h_max 12
_diffrn_reflns_limit_h_min -9
_diffrn_reflns_limit_k_max 23
_diffrn_reflns_limit_k_min -20
_diffrn_reflns_limit_l_max 22
_diffrn_reflns_limit_l_min -20
_diffrn_reflns_number 14658
_diffrn_reflns_theta_full 26.00
_diffrn_reflns_theta_max 26.00
_diffrn_reflns_theta_min 1.23
_diffrn_standards_decay_% none
_exptl_absorpt_coefficient_mu 1.323
_exptl_absorpt_correction_T_max 1.000
_exptl_absorpt_correction_T_min 0.794
_exptl_absorpt_correction_type multi-scan
_exptl_absorpt_process_details 'Bruker SADABS v2.03'
_exptl_crystal_colour red
_exptl_crystal_density_diffrn 1.666
_exptl_crystal_density_meas ?
_exptl_crystal_density_method 'not measured'
_exptl_crystal_description Plate
_exptl_crystal_F_000 1312
_exptl_crystal_size_max 0.45
_exptl_crystal_size_mid 0.35
_exptl_crystal_size_min 0.02
_refine_diff_density_max 0.81
_refine_diff_density_min -0.66
_refine_diff_density_rms 0.08
_refine_ls_abs_structure_details 'Flack H D (1983), Acta Cryst. A39, 876-881'
_refine_ls_abs_structure_Flack -0.02(2)
_refine_ls_extinction_coef none
_refine_ls_extinction_method none
_refine_ls_goodness_of_fit_ref 1.026
_refine_ls_hydrogen_treatment 'riding model'
_refine_ls_matrix_type full
_refine_ls_number_parameters 609
_refine_ls_number_reflns 8290
_refine_ls_number_restraints 364
_refine_ls_restrained_S_all 1.191
_refine_ls_R_factor_all 0.0473
_refine_ls_R_factor_gt 0.0436
_refine_ls_shift/su_max 0.001
_refine_ls_shift/su_mean 0.000
_refine_ls_structure_factor_coef Fsqd
_refine_ls_weighting_details 'calc w=1/[\s^2^(Fo^2^)+(0.064P)^2^+4.241P] where P=(Fo^2^+2Fc^2^)/3'
_refine_ls_weighting_scheme calc
_refine_ls_wR_factor_gt 0.1108
_refine_ls_wR_factor_ref 0.1147
_reflns_number_gt 7804
_reflns_number_total 9581
_reflns_threshold_expression >2sigma(I)
_cod_duplicate_entry 7103909
_cod_data_source_file b310183e.txt
_cod_data_source_block NINSP2
_cod_depositor_comments
;
The following automatic conversions were performed:

'_chemical_absolute_configuration' value 'AD' changed to 'ad'
according to
/usr/data/users/saulius/automatic-downloads/retrospective/RSC/lib/dictionaries/cif_core.dic
dictionary named 'cif_core.dic' version 2.4.2 from
2011-04-26.

'_symmetry_cell_setting' value 'Monoclinic' changed to
'monoclinic' according to
/usr/data/users/saulius/automatic-downloads/retrospective/RSC/lib/dictionaries/cif_core.dic
dictionary named 'cif_core.dic' version 2.4.2 from 2011-04-26.

Automatic conversion script
Id: cif_fix_values 2281 2013-09-26 08:29:07Z andrius 

The following automatic conversions were performed:

'_exptl_crystal_density_meas' value 'none' was changed to '?' - the
value is perceived as not measured.

Automatic conversion script
Id: cif_fix_values 3008 2015-01-20 13:52:24Z robertas 

The following automatic conversions were performed:

'_atom_sites_solution_hydrogens' value 'placed geometrically' was
changed to 'geom'.

Automatic conversion script
Id: cif_fix_values 6452 2018-10-05 10:23:21Z andrius 
;
_cod_original_sg_symbol_H-M P2(1)
_cod_database_code 7113593

loop_
_symmetry_equiv_pos_as_xyz
'x, y, z'
'-x, y+1/2, -z'

loop_
_atom_site_label
_atom_site_type_symbol
_atom_site_fract_x
_atom_site_fract_y
_atom_site_fract_z
_atom_site_U_iso_or_equiv
_atom_site_adp_type
_atom_site_occupancy
_atom_site_symmetry_multiplicity
_atom_site_calc_flag
_atom_site_refinement_flags
_atom_site_disorder_assembly
_atom_site_disorder_group
Ni1 Ni 0.36982(6) 0.44891(4) 0.17287(3) 0.02055(15) Uani 1 1 d . . .
Ni2 Ni 0.35598(7) 0.45952(5) 0.35239(4) 0.02793(17) Uani 1 1 d . . .
S1 S 0.34245(16) 0.54693(9) 0.25912(8) 0.0272(3) Uani 1 1 d . . .
S2 S 0.23275(14) 0.39227(8) 0.26322(7) 0.0242(3) Uani 1 1 d . . .
P1 P 0.47589(14) 0.51533(9) 0.07930(8) 0.0224(3) Uani 1 1 d . . .
P2 P 0.35506(14) 0.35505(8) 0.08491(8) 0.0212(3) Uani 1 1 d . . .
N1 N 0.5102(6) 0.5209(4) 0.4115(3) 0.0424(13) Uani 1 1 d . . .
N2 N 0.3296(6) 0.3743(3) 0.4334(3) 0.0328(11) Uani 1 1 d . . .
C1 C 0.5170(5) 0.4506(4) -0.0058(3) 0.0284(11) Uani 1 1 d . . .
H1A H 0.4427 0.4582 -0.0503 0.034 Uiso 1 1 calc R . .
H1B H 0.6148 0.4636 -0.0261 0.034 Uiso 1 1 calc R . .
C2 C 0.5154(6) 0.3655(4) 0.0225(3) 0.0267(11) Uani 1 1 d . . .
H2A H 0.6068 0.3531 0.0544 0.032 Uiso 1 1 calc R . .
H2B H 0.5074 0.3295 -0.0243 0.032 Uiso 1 1 calc R . .
C11 C 0.6541(5) 0.5555(3) 0.1081(3) 0.0233(11) Uani 1 1 d . . .
C12 C 0.7093(6) 0.6221(4) 0.0712(4) 0.0312(13) Uani 1 1 d . . .
H12A H 0.6492 0.6509 0.0337 0.037 Uiso 1 1 calc R . .
C13 C 0.8545(6) 0.6463(4) 0.0899(4) 0.0360(13) Uani 1 1 d . . .
H13A H 0.8932 0.6912 0.0644 0.043 Uiso 1 1 calc R . .
C14 C 0.9406(6) 0.6049(4) 0.1451(4) 0.0352(14) Uani 1 1 d . . .
H14A H 1.0378 0.6219 0.1586 0.042 Uiso 1 1 calc R . .
C15 C 0.8855(6) 0.5380(4) 0.1815(4) 0.0327(13) Uani 1 1 d . . .
H15A H 0.9459 0.5090 0.2187 0.039 Uiso 1 1 calc R . .
C16 C 0.7430(6) 0.5139(4) 0.1633(3) 0.0274(11) Uani 1 1 d . . .
H16A H 0.7055 0.4686 0.1886 0.033 Uiso 1 1 calc R . .
C21 C 0.3613(6) 0.5947(4) 0.0405(3) 0.0260(11) Uani 1 1 d . . .
C22 C 0.2751(6) 0.5882(4) -0.0308(4) 0.0364(14) Uani 1 1 d . . .
H22A H 0.2772 0.5413 -0.0616 0.044 Uiso 1 1 calc R . .
C23 C 0.1864(7) 0.6501(5) -0.0569(4) 0.0444(17) Uani 1 1 d . . .
H23A H 0.1307 0.6457 -0.1063 0.053 Uiso 1 1 calc R . .
C24 C 0.1782(6) 0.7173(4) -0.0124(4) 0.0421(16) Uani 1 1 d . . .
H24A H 0.1168 0.7592 -0.0309 0.050 Uiso 1 1 calc R . .
C25 C 0.2597(6) 0.7244(4) 0.0598(4) 0.0345(13) Uani 1 1 d . . .
H25A H 0.2523 0.7704 0.0916 0.041 Uiso 1 1 calc R . .
C26 C 0.3525(6) 0.6635(4) 0.0854(3) 0.0300(12) Uani 1 1 d . . .
H26A H 0.4104 0.6689 0.1339 0.036 Uiso 1 1 calc R . .
C31 C 0.1981(6) 0.3759(3) 0.0174(3) 0.0244(11) Uani 1 1 d . . .
C32 C 0.1985(7) 0.3561(4) -0.0638(3) 0.0348(13) Uani 1 1 d . . .
H32A H 0.2790 0.3278 -0.0840 0.042 Uiso 1 1 calc R . .
C33 C 0.0820(7) 0.3774(4) -0.1150(4) 0.0421(16) Uani 1 1 d . . .
H33A H 0.0835 0.3640 -0.1705 0.050 Uiso 1 1 calc R . .
C34 C -0.0363(7) 0.4178(4) -0.0868(4) 0.0419(15) Uani 1 1 d . . .
H34A H -0.1163 0.4321 -0.1224 0.050 Uiso 1 1 calc R . .
C35 C -0.0372(7) 0.4373(4) -0.0066(4) 0.0405(15) Uani 1 1 d . . .
H35A H -0.1185 0.4652 0.0133 0.049 Uiso 1 1 calc R . .
C36 C 0.0790(6) 0.4167(4) 0.0458(3) 0.0305(12) Uani 1 1 d . . .
H36A H 0.0771 0.4306 0.1012 0.037 Uiso 1 1 calc R . .
C41 C 0.3422(6) 0.2526(3) 0.1136(3) 0.0230(10) Uani 1 1 d . . .
C42 C 0.2073(6) 0.2156(4) 0.1161(4) 0.0323(12) Uani 1 1 d . . .
H42A H 0.1198 0.2428 0.1004 0.039 Uiso 1 1 calc R . .
C43 C 0.2008(7) 0.1383(4) 0.1418(4) 0.0390(14) Uani 1 1 d . . .
H43A H 0.1084 0.1125 0.1424 0.047 Uiso 1 1 calc R . .
C44 C 0.3282(7) 0.0980(4) 0.1667(4) 0.0357(13) Uani 1 1 d . . .
H44A H 0.3228 0.0454 0.1853 0.043 Uiso 1 1 calc R . .
C45 C 0.4612(7) 0.1355(4) 0.1641(4) 0.0343(13) Uani 1 1 d . . .
H45A H 0.5486 0.1085 0.1806 0.041 Uiso 1 1 calc R . .
C46 C 0.4695(6) 0.2125(4) 0.1374(3) 0.0308(12) Uani 1 1 d . . .
H46A H 0.5623 0.2377 0.1355 0.037 Uiso 1 1 calc R . .
C51 C 0.4995(8) 0.6083(4) 0.2911(4) 0.0416(16) Uani 1 1 d . . .
H51A H 0.5560 0.6231 0.2437 0.050 Uiso 1 1 calc R . .
H51B H 0.4643 0.6569 0.3166 0.050 Uiso 1 1 calc R . .
C52 C 0.5952(8) 0.5639(5) 0.3496(4) 0.0498(18) Uani 1 1 d . . .
H52A H 0.6643 0.6008 0.3774 0.060 Uiso 1 1 calc R . .
H52B H 0.6542 0.5257 0.3198 0.060 Uiso 1 1 calc R . .
C53 C 0.6192(8) 0.4716(5) 0.4546(4) 0.0502(19) Uani 1 1 d . . .
H53A H 0.6906 0.5062 0.4837 0.060 Uiso 1 1 calc R . .
H53B H 0.6737 0.4418 0.4142 0.060 Uiso 1 1 calc R . .
C54 C 0.5610(9) 0.4153(5) 0.5130(4) 0.0519(18) Uani 1 1 d . . .
H54A H 0.4987 0.4439 0.5507 0.062 Uiso 1 1 calc R . .
H54B H 0.6443 0.3921 0.5450 0.062 Uiso 1 1 calc R . .
C55 C 0.4701(8) 0.3489(5) 0.4732(4) 0.0460(17) Uani 1 1 d . . .
H55A H 0.5303 0.3230 0.4326 0.055 Uiso 1 1 calc R . .
H55B H 0.4487 0.3094 0.5148 0.055 Uiso 1 1 calc R . .
C56 C 0.2625(7) 0.3035(4) 0.3918(3) 0.0352(13) Uani 1 1 d . . .
H56A H 0.1542 0.3058 0.3950 0.042 Uiso 1 1 calc R . .
H56B H 0.2973 0.2555 0.4202 0.042 Uiso 1 1 calc R . .
C57 C 0.3017(7) 0.2986(4) 0.3042(3) 0.0303(12) Uani 1 1 d . . .
H57A H 0.2522 0.2536 0.2769 0.036 Uiso 1 1 calc R . .
H57B H 0.4092 0.2938 0.2989 0.036 Uiso 1 1 calc R . .
C58 C 0.4343(10) 0.5738(5) 0.4682(5) 0.058(2) Uani 1 1 d . . .
H58A H 0.3733 0.5409 0.5029 0.070 Uiso 1 1 calc R . .
H58B H 0.3666 0.6080 0.4360 0.070 Uiso 1 1 calc R . .
C59 C 0.5306(14) 0.6254(7) 0.5223(7) 0.093(4) Uani 1 1 d . . .
H59A H 0.4686 0.6573 0.5563 0.139 Uiso 1 1 calc R . .
H59B H 0.5898 0.6597 0.4892 0.139 Uiso 1 1 calc R . .
H59C H 0.5957 0.5925 0.5565 0.139 Uiso 1 1 calc R . .
C60 C 0.2248(8) 0.3979(5) 0.4973(4) 0.0443(16) Uani 1 1 d . . .
H60A H 0.2765 0.4330 0.5366 0.053 Uiso 1 1 calc R . .
H60B H 0.1942 0.3505 0.5266 0.053 Uiso 1 1 calc R . .
C61 C 0.0893(8) 0.4392(5) 0.4627(5) 0.0530(18) Uani 1 1 d . . .
H61A H 0.0246 0.4528 0.5063 0.079 Uiso 1 1 calc R . .
H61B H 0.0368 0.4046 0.4242 0.079 Uiso 1 1 calc R . .
H61C H 0.1186 0.4871 0.4350 0.079 Uiso 1 1 calc R . .
P3 P 0.80213(17) 0.30402(10) 0.27653(10) 0.0342(3) Uani 1 1 d . . .
F1 F 0.8321(8) 0.3183(3) 0.1851(3) 0.091(2) Uani 1 1 d D . .
F2 F 0.7404(6) 0.2192(3) 0.2566(4) 0.090(2) Uani 1 1 d D . .
F3 F 0.6421(4) 0.3410(3) 0.2617(4) 0.0845(18) Uani 1 1 d D . .
F4 F 0.8624(5) 0.3895(2) 0.2969(3) 0.0544(11) Uani 1 1 d D . .
F5 F 0.9611(4) 0.2675(3) 0.2925(3) 0.0554(11) Uani 1 1 d D . .
F6 F 0.7713(7) 0.2909(4) 0.3689(3) 0.088(2) Uani 1 1 d D . .
P4 P .5436(2) 0.35419(14) 0.75231(11) 0.0558(5) Uani 1 1 d D . .
F7 F .4860(8) 0.3117(5) 0.6711(4) 0.072(2) Uiso 0.65 1 d PD A 1
F8 F .6530(9) 0.4053(5) 0.7018(4) 0.075(2) Uiso 0.65 1 d PD A 1
F9 F .4202(11) 0.4146(6) 0.7467(8) 0.147(6) Uiso 0.65 1 d PD A 1
F7' F .4139(13) 0.3501(10) 0.6831(7) 0.067(4) Uiso 0.35 1 d PD A 2
F8' F .5830(15) 0.4353(6) 0.7066(7) 0.059(3) Uiso 0.35 1 d PD A 2
F9' F .4252(16) 0.4146(9) 0.7900(11) 0.080(5) Uiso 0.35 1 d PD A 2
F10 F .6728(7) 0.2880(4) 0.7501(5) 0.141(4) Uani 1 1 d D A .
F11 F .4561(5) 0.2926(3) 0.8028(3) 0.0679(13) Uani 1 1 d D A .
F12 F .6244(6) 0.3859(3) 0.8316(3) 0.0764(15) Uani 1 1 d D A .
C1S C -0.0436(10) 0.0800(5) 0.3309(5) 0.058(2) Uani 1 1 d . . .
H1SA H -0.0356 0.1234 0.2908 0.069 Uiso 1 1 calc R . .
Cl1 Cl 0.1113(3) 0.0188(2) 0.32488(16) 0.0834(8) Uani 1 1 d . . .
Cl2 Cl -0.0504(4) 0.12043(15) 0.42685(15) 0.0882(9) Uani 1 1 d . . .
Cl3 Cl -0.2019(3) 0.02558(16) 0.30657(18) 0.0852(8) Uani 1 1 d . . .
C2S C 1.0464(13) 0.7338(5) 0.3540(7) 0.052(4) Uiso 0.50 1 d PD B 1
H2SA H 1.1197 0.7434 0.3119 0.063 Uiso 0.50 1 calc PR B 1
C2S' C 1.0673(12) 0.7686(8) 0.3431(7) 0.082(6) Uiso 0.50 1 d PD B 2
H2SB H 1.1284 0.8016 0.3076 0.099 Uiso 0.50 1 calc PR B 2
Cl4 Cl 0.8750(3) 0.7771(2) 0.32286(14) 0.0914(10) Uani 1 1 d D . .
Cl5 Cl 1.1092(3) 0.7802(2) 0.44701(17) 0.0852(8) Uani 1 1 d D . .
Cl6 Cl 1.0171(7) 0.6301(3) 0.3639(3) 0.0691(13) Uani 0.50 1 d PD B 1
Cl6' Cl 1.1029(9) 0.6663(5) 0.3368(5) 0.113(3) Uani 0.50 1 d PD B 2

loop_
_atom_site_aniso_label
_atom_site_aniso_U_11
_atom_site_aniso_U_22
_atom_site_aniso_U_33
_atom_site_aniso_U_23
_atom_site_aniso_U_13
_atom_site_aniso_U_12
Ni1 0.0218(3) 0.0211(3) 0.0188(3) 0.0005(2) 0.0012(2) -0.0024(3)
Ni2 0.0331(3) 0.0310(4) 0.0194(3) 0.0018(3) -0.0022(2) -0.0071(3)
S1 0.0353(7) 0.0236(7) 0.0228(6) -0.0003(5) 0.0014(5) -0.0014(6)
S2 0.0234(6) 0.0275(7) 0.0218(6) 0.0015(5) 0.0014(4) -0.0032(5)
P1 0.0226(6) 0.0228(7) 0.0217(6) 0.0027(5) 0.0013(5) -0.0020(5)
P2 0.0204(6) 0.0217(7) 0.0214(6) -0.0011(5) 0.0003(5) 0.0014(5)
N1 0.053(3) 0.043(3) 0.030(3) 0.001(2) -0.010(2) -0.017(3)
N2 0.040(3) 0.036(3) 0.022(2) 0.003(2) -0.0016(19) 0.001(2)
C1 0.026(2) 0.037(3) 0.023(2) -0.003(2) 0.0084(18) -0.004(3)
C2 0.025(3) 0.030(3) 0.025(3) -0.001(2) 0.004(2) 0.002(2)
C11 0.020(2) 0.028(3) 0.022(2) 0.000(2) 0.0004(18) -0.001(2)
C12 0.027(3) 0.030(3) 0.036(3) 0.008(2) -0.002(2) -0.002(2)
C13 0.032(3) 0.032(3) 0.044(3) 0.010(3) 0.005(2) -0.009(3)
C14 0.024(3) 0.040(4) 0.042(3) -0.004(3) -0.003(2) -0.003(3)
C15 0.024(3) 0.039(4) 0.035(3) 0.001(2) -0.002(2) 0.003(2)
C16 0.028(3) 0.025(3) 0.029(3) -0.001(2) 0.002(2) 0.000(2)
C21 0.020(2) 0.032(3) 0.027(3) 0.010(2) 0.0042(19) -0.002(2)
C22 0.029(3) 0.040(4) 0.039(3) 0.003(3) -0.006(2) -0.004(3)
C23 0.030(3) 0.056(5) 0.045(4) 0.013(3) -0.013(3) 0.002(3)
C24 0.021(3) 0.042(4) 0.062(4) 0.023(3) -0.003(3) 0.005(3)
C25 0.030(3) 0.026(3) 0.047(3) 0.010(3) 0.006(2) -0.001(2)
C26 0.030(3) 0.031(3) 0.029(3) 0.007(2) 0.000(2) -0.001(2)
C31 0.023(2) 0.020(3) 0.030(3) 0.002(2) -0.005(2) -0.004(2)
C32 0.037(3) 0.039(4) 0.029(3) -0.007(3) 0.003(2) 0.003(3)
C33 0.047(4) 0.052(4) 0.027(3) -0.006(3) -0.011(2) 0.002(3)
C34 0.039(3) 0.046(4) 0.040(3) 0.002(3) -0.013(3) 0.003(3)
C35 0.031(3) 0.050(4) 0.040(3) -0.003(3) -0.006(2) 0.008(3)
C36 0.026(3) 0.037(3) 0.029(3) -0.007(2) -0.002(2) 0.005(2)
C41 0.027(3) 0.020(3) 0.022(2) -0.0012(19) 0.0018(19) 0.002(2)
C42 0.024(3) 0.029(3) 0.044(3) 0.005(2) -0.001(2) -0.001(2)
C43 0.033(3) 0.034(4) 0.050(4) 0.006(3) -0.002(3) -0.011(3)
C44 0.047(3) 0.022(3) 0.038(3) 0.005(2) -0.002(3) -0.002(3)
C45 0.031(3) 0.036(4) 0.036(3) 0.007(3) 0.001(2) 0.005(3)
C46 0.027(3) 0.031(3) 0.034(3) 0.002(2) -0.001(2) 0.002(2)
C51 0.055(4) 0.037(4) 0.033(3) -0.004(3) 0.001(3) -0.022(3)
C52 0.051(4) 0.051(5) 0.047(4) -0.007(3) -0.003(3) -0.021(3)
C53 0.044(4) 0.060(5) 0.047(4) -0.008(3) -0.008(3) -0.011(3)
C54 0.057(4) 0.058(5) 0.040(4) 0.000(3) -0.014(3) 0.000(4)
C55 0.051(4) 0.054(5) 0.032(3) 0.008(3) -0.009(3) 0.001(3)
C56 0.048(3) 0.030(3) 0.028(3) 0.004(2) 0.005(2) -0.004(3)
C57 0.037(3) 0.022(3) 0.032(3) 0.006(2) 0.005(2) 0.001(2)
C58 0.066(5) 0.037(4) 0.070(5) -0.004(4) -0.009(4) -0.001(4)
C59 0.106(8) 0.078(8) 0.093(8) -0.037(6) -0.026(6) -0.015(6)
C60 0.053(4) 0.055(5) 0.027(3) -0.007(3) 0.015(3) -0.017(3)
C61 0.050(4) 0.051(5) 0.060(4) -0.012(4) 0.015(3) 0.000(4)
P3 0.0299(7) 0.0316(9) 0.0405(8) 0.0047(6) -0.0056(6) -0.0027(6)
F1 0.179(6) 0.055(3) 0.040(2) 0.009(2) 0.021(3) 0.033(4)
F2 0.081(4) 0.034(3) 0.147(5) 0.012(3) -0.072(4) -0.015(2)
F3 0.034(2) 0.054(3) 0.163(5) 0.027(3) -0.023(3) 0.000(2)
F4 0.058(2) 0.037(2) 0.067(3) 0.000(2) -0.018(2) -0.002(2)
F5 0.034(2) 0.040(2) 0.092(3) 0.017(2) -0.001(2) 0.0015(18)
F6 0.109(4) 0.088(5) 0.071(3) 0.038(3) 0.043(3) 0.032(4)
P4 0.0606(12) 0.0727(15) 0.0338(9) 0.0005(9) -0.0008(8) -0.0277(11)
F10 0.087(5) 0.150(8) 0.191(8) -0.088(7) 0.063(5) -0.001(5)
F11 0.072(3) 0.067(4) 0.066(3) 0.012(2) 0.013(2) -0.004(3)
F12 0.105(4) 0.070(4) 0.053(3) -0.010(2) -0.014(3) -0.008(3)
C1S 0.078(6) 0.039(4) 0.056(5) 0.005(3) -0.004(4) -0.001(4)
Cl1 0.0797(15) 0.0877(19) 0.0840(16) 0.0272(14) 0.0184(12) 0.0171(14)
Cl2 0.155(3) 0.0503(14) 0.0597(13) 0.0025(10) 0.0044(15) 0.0053(15)
Cl3 0.0868(17) 0.0569(15) 0.110(2) 0.0126(14) -0.0220(14) -0.0084(13)
Cl4 0.0998(19) 0.121(3) 0.0532(12) 0.0158(13) 0.0048(12) 0.0568(18)
Cl5 0.0748(15) 0.095(2) 0.0853(16) 0.0023(14) 0.0003(12) -0.0183(14)
Cl6 0.078(3) 0.078(4) 0.051(2) -0.019(2) -0.013(2) 0.015(3)
Cl6' 0.110(5) 0.102(5) 0.122(6) -0.067(5) -0.053(4) 0.062(4)

loop_
_atom_type_symbol
_atom_type_description
_atom_type_scat_dispersion_real
_atom_type_scat_dispersion_imag
_atom_type_scat_source
C C 0.0033 0.0016 'International Tables Vol C Tables 4.2.6.8 and 6.1.1.4'
H H 0.0000 0.0000 'International Tables Vol C Tables 4.2.6.8 and 6.1.1.4'
N N 0.0061 0.0033 'International Tables Vol C Tables 4.2.6.8 and 6.1.1.4'
F F 0.0171 0.0103 'International Tables Vol C Tables 4.2.6.8 and 6.1.1.4'
P P 0.1023 0.0942 'International Tables Vol C Tables 4.2.6.8 and 6.1.1.4'
S S 0.1246 0.1234 'International Tables Vol C Tables 4.2.6.8 and 6.1.1.4'
Ni Ni 0.3393 1.1124 'International Tables Vol C Tables 4.2.6.8 and 6.1.1.4'
Cl Cl 0.1484 0.1585 'International Tables Vol C Tables 4.2.6.8 and 6.1.1.4'

loop_
_geom_angle_atom_site_label_1
_geom_angle_atom_site_label_2
_geom_angle_atom_site_label_3
_geom_angle
_geom_angle_publ_flag
P2 Ni1 P1 85.48(5) y
P2 Ni1 S2 96.48(6) y
P1 Ni1 S2 171.41(6) y
P2 Ni1 S1 169.91(6) y
P1 Ni1 S1 97.60(6) y
S2 Ni1 S1 79.10(6) y
P2 Ni1 Ni2 135.34(5) ?
P1 Ni1 Ni2 135.71(5) ?
S2 Ni1 Ni2 45.86(4) ?
S1 Ni1 Ni2 45.79(4) ?
N1 Ni2 N2 98.8(2) y
N1 Ni2 S1 90.46(17) y
N2 Ni2 S1 169.41(15) y
N1 Ni2 S2 164.22(18) y
N2 Ni2 S2 90.09(15) y
S1 Ni2 S2 82.05(6) y
N1 Ni2 Ni1 117.87(16) ?
N2 Ni2 Ni1 129.51(15) ?
S1 Ni2 Ni1 47.81(4) ?
S2 Ni2 Ni1 47.53(4) ?
C51 S1 Ni2 99.6(2) ?
C51 S1 Ni1 120.7(2) ?
Ni2 S1 Ni1 86.40(6) ?
C57 S2 Ni2 92.8(2) ?
C57 S2 Ni1 115.95(19) ?
Ni2 S2 Ni1 86.61(5) ?
C11 P1 C21 107.9(3) ?
C11 P1 C1 102.8(2) ?
C21 P1 C1 107.9(3) ?
C11 P1 Ni1 115.33(17) ?
C21 P1 Ni1 112.13(17) ?
C1 P1 Ni1 110.1(2) ?
C31 P2 C41 107.0(2) ?
C31 P2 C2 104.9(2) ?
C41 P2 C2 107.7(3) ?
C31 P2 Ni1 107.27(19) ?
C41 P2 Ni1 122.46(17) ?
C2 P2 Ni1 106.27(19) ?
C53 N1 C58 111.2(5) ?
C53 N1 C52 104.9(6) ?
C58 N1 C52 113.7(6) ?
C53 N1 Ni2 112.9(5) ?
C58 N1 Ni2 107.1(5) ?
C52 N1 Ni2 107.1(4) ?
C55 N2 C60 108.9(5) ?
C55 N2 C56 107.2(5) ?
C60 N2 C56 106.2(5) ?
C55 N2 Ni2 112.8(4) ?
C60 N2 Ni2 112.0(4) ?
C56 N2 Ni2 109.3(3) ?
C2 C1 P1 109.2(3) ?
C1 C2 P2 106.5(4) ?
C16 C11 C12 119.6(5) ?
C16 C11 P1 118.1(4) ?
C12 C11 P1 122.0(4) ?
C11 C12 C13 119.7(5) ?
C14 C13 C12 119.9(6) ?
C13 C14 C15 120.3(5) ?
C16 C15 C14 120.0(6) ?
C15 C16 C11 120.5(6) ?
C26 C21 C22 118.4(6) ?
C26 C21 P1 119.0(4) ?
C22 C21 P1 122.5(5) ?
C23 C22 C21 120.2(7) ?
C24 C23 C22 120.9(6) ?
C23 C24 C25 120.0(6) ?
C24 C25 C26 119.5(6) ?
C21 C26 C25 120.9(5) ?
C36 C31 C32 119.0(5) ?
C36 C31 P2 119.6(4) ?
C32 C31 P2 121.2(4) ?
C33 C32 C31 120.0(6) ?
C34 C33 C32 121.0(6) ?
C35 C34 C33 119.1(6) ?
C34 C35 C36 120.8(6) ?
C35 C36 C31 120.0(5) ?
C42 C41 C46 119.8(5) ?
C42 C41 P2 121.0(4) ?
C46 C41 P2 119.2(4) ?
C41 C42 C43 119.5(5) ?
C42 C43 C44 120.9(6) ?
C45 C44 C43 118.9(6) ?
C44 C45 C46 120.7(6) ?
C45 C46 C41 120.1(6) ?
C52 C51 S1 109.1(5) ?
C51 C52 N1 113.0(6) ?
N1 C53 C54 116.1(6) ?
C53 C54 C55 113.4(6) ?
N2 C55 C54 114.5(7) ?
N2 C56 C57 112.2(5) ?
C56 C57 S2 102.5(4) ?
N1 C58 C59 117.0(8) ?
N2 C60 C61 112.7(5) ?
F1 P3 F2 90.8(3) ?
F1 P3 F6 179.2(3) ?
F2 P3 F6 89.8(3) ?
F1 P3 F5 91.7(3) ?
F2 P3 F5 89.4(3) ?
F6 P3 F5 88.8(3) ?
F1 P3 F4 89.5(3) ?
F2 P3 F4 179.3(3) ?
F6 P3 F4 89.8(3) ?
F5 P3 F4 91.2(2) ?
F1 P3 F3 89.0(3) ?
F2 P3 F3 90.9(3) ?
F6 P3 F3 90.5(3) ?
F5 P3 F3 179.3(3) ?
F4 P3 F3 88.6(3) ?
F9 P4 F12 97.8(5) ?
F9 P4 F11 95.5(5) ?
F12 P4 F11 90.7(3) ?
F9 P4 F8 94.2(6) ?
F12 P4 F8 88.4(4) ?
F11 P4 F8 170.3(4) ?
F9 P4 F7 92.3(5) ?
F12 P4 F7 169.8(4) ?
F11 P4 F7 89.5(3) ?
F8 P4 F7 89.7(4) ?
F11 P4 F7' 88.8(6) ?
F8 P4 F7' 95.9(6) ?
F12 P4 F8' 89.6(5) ?
F7 P4 F8' 93.6(6) ?
F7' P4 F8' 82.7(7) ?
F9 P4 F10 175.1(6) ?
F12 P4 F10 86.8(3) ?
F11 P4 F10 86.0(4) ?
F8 P4 F10 84.3(4) ?
F7 P4 F10 83.0(4) ?
F7' P4 F10 117.4(7) ?
F8' P4 F10 114.0(6) ?
F8 P4 F9' 107.0(7) ?
F7 P4 F9' 114.2(7) ?
F7' P4 F9' 79.9(9) ?
F8' P4 F9' 78.7(9) ?
F10 P4 F9' 158.8(7) ?
Cl2 C1S Cl3 111.3(5) ?
Cl2 C1S Cl1 110.2(5) ?
Cl3 C1S Cl1 109.0(5) ?
Cl4 C2S Cl6 107.6(6) ?
Cl4 C2S Cl5 108.0(5) ?
Cl6 C2S Cl5 113.3(6) ?
Cl5 C2S' Cl4 110.4(7) ?
Cl5 C2S' Cl6' 97.8(6) ?
Cl4 C2S' Cl6' 104.5(7) ?

loop_
_geom_bond_atom_site_label_1
_geom_bond_atom_site_label_2
_geom_bond_distance
_geom_bond_publ_flag
Ni1 P1 2.1802(14) y
Ni1 P2 2.1680(15) y
Ni1 S1 2.2226(15) y
Ni1 S2 2.2122(14) y
Ni1 Ni2 2.9937(9) y
Ni2 N1 1.980(5) y
Ni2 N2 2.002(5) y
Ni2 S1 2.1500(16) y
Ni2 S2 2.1521(15) y
S1 C51 1.834(6) ?
S2 C57 1.839(6) ?
P1 C11 1.808(5) ?
P1 C21 1.812(6) ?
P1 C1 1.844(6) ?
P2 C31 1.815(5) ?
P2 C41 1.817(6) ?
P2 C2 1.832(5) ?
N1 C53 1.465(10) ?
N1 C58 1.494(11) ?
N1 C52 1.503(9) ?
N2 C55 1.481(8) ?
N2 C60 1.510(8) ?
N2 C56 1.510(8) ?
C1 C2 1.527(9) ?
C11 C16 1.392(8) ?
C11 C12 1.393(8) ?
C12 C13 1.407(8) ?
C13 C14 1.377(9) ?
C14 C15 1.393(9) ?
C15 C16 1.382(8) ?
C21 C26 1.394(9) ?
C21 C22 1.399(8) ?
C22 C23 1.387(10) ?
C23 C24 1.368(11) ?
C24 C25 1.388(9) ?
C25 C26 1.395(8) ?
C31 C36 1.388(8) ?
C31 C32 1.389(8) ?
C32 C33 1.381(9) ?
C33 C34 1.377(10) ?
C34 C35 1.373(9) ?
C35 C36 1.387(8) ?
C41 C42 1.383(8) ?
C41 C46 1.390(8) ?
C42 C43 1.388(9) ?
C43 C44 1.396(9) ?
C44 C45 1.372(9) ?
C45 C46 1.389(9) ?
C51 C52 1.485(11) ?
C53 C54 1.479(11) ?
C54 C55 1.536(11) ?
C56 C57 1.513(8) ?
C58 C59 1.512(12) ?
C60 C61 1.514(11) ?
P3 F1 1.572(5) ?
P3 F2 1.582(5) ?
P3 F3 1.597(4) ?
P3 F4 1.589(4) ?
P3 F5 1.588(4) ?
P3 F6 1.587(5) ?
P4 F7 1.601(6) ?
P4 F8 1.589(6) ?
P4 F9 1.524(7) ?
P4 F10 1.632(6) ?
P4 F11 1.580(4) ?
P4 F12 1.577(4) ?
P4 F7' 1.615(7) ?
P4 F8' 1.625(7) ?
P4 F9' 1.634(8) ?
C1S Cl1 1.761(9) ?
C1S Cl2 1.739(9) ?
C1S Cl3 1.748(9) ?
C2S Cl4 1.784(8) ?
C2S Cl6 1.798(9) ?
C2S' Cl4 1.775(9) ?
C2S' Cl5 1.763(9) ?
C2S' Cl6' 1.780(10) ?
